data_4327484
loop_
_publ_author_name
'Dmitrii Roitershtein'
'\^Angela Domingos'
'Laura C. J. Pereira'
'Jos\'e R. Ascenso'
'No\'emia Marques'

_publ_section_title
;
 Coordination of 2,2'-Bipyridyl and 1,10-Phenanthroline to Yttrium and
 Lanthanum Complexes Based on a Scorpionate Ligand
;
_journal_name_full 'Inorganic Chemistry'
_journal_page_first 7666
_journal_page_last 7673
_journal_paper_doi 10.1021/ic034838+
_journal_volume 42
_journal_year 2003
_chemical_formula_sum 'C61 H66 B Cl3 N12 Na O Y'
_chemical_formula_weight 1212.32
_chemical_name_systematic
;
 ?
;
_space_group_IT_number 2
_symmetry_cell_setting triclinic
_symmetry_space_group_name_Hall '-P 1'
_symmetry_space_group_name_H-M 'P -1'
_atom_sites_solution_hydrogens geom
_atom_sites_solution_primary direct
_atom_sites_solution_secondary difmap
_audit_creation_method SHELXL-97
_cell_angle_alpha 93.024(12)
_cell_angle_beta 97.632(11)
_cell_angle_gamma 95.165(12)
_cell_formula_units_Z 2
_cell_length_a 11.2096(16)
_cell_length_b 15.6214(18)
_cell_length_c 17.8963(18)
_cell_measurement_reflns_used 25
_cell_measurement_temperature 268(2)
_cell_measurement_theta_max 13.1
_cell_measurement_theta_min 7.0
_cell_volume 3086.8(7)
_computing_cell_refinement 'CAD4 software(Enraf-Nonius,1989)'
_computing_data_collection 'CAD4 software(Enraf-Nonius,1989)'
_computing_data_reduction process-MOLEN(Fair,1989)
_computing_molecular_graphics 'ORTEP-3 (Farrugia, 1997)'
_computing_structure_refinement 'SHELXL-97 (Sheldrick, 1997)'
_computing_structure_solution 'SHELXS-97 (Sheldrick, 1997)'
_diffrn_ambient_temperature 268(2)
_diffrn_measured_fraction_theta_full 0.992
_diffrn_measured_fraction_theta_max 0.992
_diffrn_measurement_device_type CAD4-Enraf-Nonius
_diffrn_measurement_method \w/2\qscans
_diffrn_radiation_monochromator graphite
_diffrn_radiation_source 'fine-focus sealed tube'
_diffrn_radiation_type MoK\a
_diffrn_radiation_wavelength 0.71073
_diffrn_reflns_av_R_equivalents 0.0662
_diffrn_reflns_av_sigmaI/netI 0.1884
_diffrn_reflns_limit_h_max 13
_diffrn_reflns_limit_h_min 0
_diffrn_reflns_limit_k_max 18
_diffrn_reflns_limit_k_min -18
_diffrn_reflns_limit_l_max 21
_diffrn_reflns_limit_l_min -21
_diffrn_reflns_number 11402
_diffrn_reflns_theta_full 24.99
_diffrn_reflns_theta_max 24.99
_diffrn_reflns_theta_min 1.69
_diffrn_standards_decay_% 1.5
_diffrn_standards_interval_time 60
_diffrn_standards_number 3
_exptl_absorpt_coefficient_mu 1.132
_exptl_absorpt_correction_T_max 0.9989
_exptl_absorpt_correction_T_min 0.8579
_exptl_absorpt_correction_type 'empirical via \y-scan North et al(1968)'
_exptl_crystal_colour colourless
_exptl_crystal_density_diffrn 1.304
_exptl_crystal_description 'irregular plate'
_exptl_crystal_F_000 1260
_refine_diff_density_max 1.486
_refine_diff_density_min -0.738
_refine_diff_density_rms 0.135
_refine_ls_extinction_method none
_refine_ls_goodness_of_fit_ref 1.062
_refine_ls_hydrogen_treatment constr
_refine_ls_matrix_type full
_refine_ls_number_parameters 721
_refine_ls_number_reflns 10799
_refine_ls_number_restraints 190
_refine_ls_restrained_S_all 1.071
_refine_ls_R_factor_all 0.2752
_refine_ls_R_factor_gt 0.1391
_refine_ls_shift/su_max 0.026
_refine_ls_shift/su_mean 0.002
_refine_ls_structure_factor_coef Fsqd
_refine_ls_weighting_details 'calc w=1/[\s^2^(Fo^2^)+(0.2000P)^2^+0.0000P] where P=(Fo^2^+2Fc^2^)/3'
_refine_ls_weighting_scheme calc
_refine_ls_wR_factor_gt 0.3214
_refine_ls_wR_factor_ref 0.3987
_reflns_number_gt 4561
_reflns_number_total 10799
_reflns_threshold_expression >2sigma(I)
_cod_data_source_file ic0348382Bsi20030717_055026_4.cif
_cod_data_source_block ytpphenme2
_cod_original_cell_volume 3086.8(6)
_cod_database_code 4327484

loop_
_symmetry_equiv_pos_as_xyz
'x, y, z'
'-x, -y, -z'

loop_
_atom_site_label
_atom_site_type_symbol
_atom_site_fract_x
_atom_site_fract_y
_atom_site_fract_z
_atom_site_U_iso_or_equiv
_atom_site_adp_type
_atom_site_occupancy
_atom_site_symmetry_multiplicity
_atom_site_calc_flag
_atom_site_refinement_flags
Y1 Y 0.58694(11) 0.75177(8) 0.78311(7) 0.0402(4) Uani 1 1 d .
Cl1 Cl 0.5461(4) 0.6454(2) 0.6658(2) 0.0633(10) Uani 1 1 d .
Cl2 Cl 0.5889(3) 0.8894(2) 0.7101(2) 0.0591(10) Uani 1 1 d .
Cl3 Cl 0.3699(3) 0.7535(2) 0.8143(2) 0.0663(11) Uani 1 1 d .
N11 N 0.7681(9) 0.7984(7) 0.9464(6) 0.048(3) Uani 1 1 d .
N12 N 0.6742(9) 0.8269(7) 0.9026(5) 0.044(3) Uani 1 1 d .
N21 N 0.8705(9) 0.7169(6) 0.8501(5) 0.042(2) Uani 1 1 d .
N22 N 0.8040(8) 0.7412(6) 0.7847(5) 0.034(2) Uani 1 1 d .
N31 N 0.7188(9) 0.6372(6) 0.9169(5) 0.040(2) Uani 1 1 d .
N32 N 0.6186(9) 0.6333(6) 0.8635(6) 0.047(3) Uani 1 1 d .
B1 B 0.8180(13) 0.7105(9) 0.9248(8) 0.044(4) Uani 1 1 d .
C13 C 0.6550(13) 0.9023(8) 0.9373(8) 0.053(3) Uani 1 1 d .
C14 C 0.7353(16) 0.9174(10) 1.0038(9) 0.076(5) Uani 1 1 d .
H14 H 0.7385 0.9630 1.0398 0.091 Uiso 1 1 calc R
C15 C 0.8070(15) 0.8534(10) 1.0060(8) 0.071(5) Uani 1 1 d .
C16 C 0.9075(19) 0.8370(14) 1.0638(10) 0.116(8) Uani 1 1 d .
H16A H 0.9364 0.7828 1.0511 0.174 Uiso 1 1 calc R
H16B H 0.8796 0.8353 1.1122 0.174 Uiso 1 1 calc R
H16C H 0.9720 0.8822 1.0657 0.174 Uiso 1 1 calc R
C17 C 0.5538(14) 0.9534(9) 0.9066(8) 0.064(4) Uani 1 1 d .
H17A H 0.5172 0.9281 0.8580 0.097 Uiso 1 1 calc R
H17B H 0.5855 1.0117 0.9017 0.097 Uiso 1 1 calc R
H17C H 0.4942 0.9529 0.9405 0.097 Uiso 1 1 calc R
C23 C 0.8782(13) 0.7421(8) 0.7334(8) 0.052(3) Uani 1 1 d .
C24 C 0.9918(12) 0.7249(8) 0.7645(9) 0.058(4) Uani 1 1 d .
H24 H 1.0601 0.7257 0.7401 0.069 Uiso 1 1 calc R
C25 C 0.9860(11) 0.7063(8) 0.8380(8) 0.046(3) Uani 1 1 d .
C26 C 1.0826(13) 0.6841(12) 0.8929(10) 0.085(5) Uani 1 1 d .
H26A H 1.0517 0.6723 0.9393 0.128 Uiso 1 1 calc R
H26B H 1.1449 0.7313 0.9021 0.128 Uiso 1 1 calc R
H26C H 1.1155 0.6339 0.8740 0.128 Uiso 1 1 calc R
C27 C 0.8349(15) 0.7682(12) 0.6552(8) 0.083(5) Uani 1 1 d .
H27A H 0.7498 0.7741 0.6504 0.124 Uiso 1 1 calc R
H27B H 0.8499 0.7249 0.6184 0.124 Uiso 1 1 calc R
H27C H 0.8776 0.8222 0.6469 0.124 Uiso 1 1 calc R
C33 C 0.5507(12) 0.5601(9) 0.8735(8) 0.055(4) Uani 1 1 d .
C34 C 0.6031(12) 0.5164(9) 0.9316(8) 0.057(4) Uani 1 1 d .
H34 H 0.5743 0.4648 0.9495 0.068 Uiso 1 1 calc R
C35 C 0.7100(16) 0.5680(9) 0.9573(8) 0.068(4) Uani 1 1 d .
C36 C 0.8075(19) 0.5537(12) 1.0231(10) 0.104(7) Uani 1 1 d .
H36A H 0.8715 0.5996 1.0273 0.157 Uiso 1 1 calc R
H36B H 0.8393 0.4997 1.0138 0.157 Uiso 1 1 calc R
H36C H 0.7725 0.5529 1.0692 0.157 Uiso 1 1 calc R
C37 C 0.4347(14) 0.5333(9) 0.8230(10) 0.080(5) Uani 1 1 d .
H37A H 0.4205 0.5754 0.7865 0.120 Uiso 1 1 calc R
H37B H 0.3694 0.5288 0.8527 0.120 Uiso 1 1 calc R
H37C H 0.4397 0.4784 0.7974 0.120 Uiso 1 1 calc R
Na1 Na 0.9475(5) 0.2121(4) 0.6560(3) 0.0704(17) Uani 1 1 d .
N1 N 0.9669(9) 0.0882(5) 0.7427(4) 0.047(3) Uani 1 1 d D
N2 N 1.1519(12) 0.1527(8) 0.6679(6) 0.100(5) Uani 1 1 d DU
C1 C 1.0699(10) 0.0485(7) 0.7474(5) 0.044(3) Uani 1 1 d D
C2 C 1.0833(14) -0.0245(7) 0.7896(6) 0.056(4) Uani 1 1 d D
C3 C 0.9873(14) -0.0559(8) 0.8271(6) 0.069(4) Uani 1 1 d D
H3 H 0.9944 -0.1040 0.8552 0.083 Uiso 1 1 calc R
C4 C 0.8881(12) -0.0174(6) 0.8224(5) 0.053(4) Uani 1 1 d D
H4 H 0.8247 -0.0383 0.8471 0.064 Uiso 1 1 calc R
C5 C 0.8763(11) 0.0571(7) 0.7791(6) 0.049(3) Uani 1 1 d D
C6 C 0.7639(12) 0.1000(8) 0.7744(6) 0.075(5) Uani 1 1 d D
H6A H 0.7705 0.1483 0.7438 0.112 Uiso 1 1 calc R
H6B H 0.7510 0.1195 0.8242 0.112 Uiso 1 1 calc R
H6C H 0.6969 0.0600 0.7522 0.112 Uiso 1 1 calc R
C7 C 1.1683(12) 0.0811(8) 0.7087(6) 0.067(4) Uani 1 1 d D
C8 C 1.2731(12) 0.0392(9) 0.7145(6) 0.063(4) Uani 1 1 d D
C9 C 1.2852(14) -0.0329(9) 0.7563(7) 0.063(4) Uani 1 1 d D
H9 H 1.3559 -0.0601 0.7595 0.076 Uiso 1 1 calc R
C10 C 1.1896(15) -0.0638(9) 0.7935(8) 0.082(6) Uani 1 1 d D
H10 H 1.1977 -0.1119 0.8215 0.098 Uiso 1 1 calc R
C11 C 1.3665(13) 0.0727(10) 0.6762(7) 0.076(5) Uani 1 1 d D
H11 H 1.4381 0.0465 0.6787 0.091 Uiso 1 1 calc R
C12 C 1.3539(14) 0.1400(12) 0.6372(8) 0.150(12) Uani 1 1 d D
H12 H 1.4166 0.1613 0.6121 0.180 Uiso 1 1 calc R
C18 C 1.246(2) 0.1814(13) 0.6323(9) 0.125(8) Uani 1 1 d DU
C19 C 1.233(3) 0.2590(18) 0.5872(13) 0.226(16) Uani 1 1 d DU
H19A H 1.1548 0.2789 0.5900 0.339 Uiso 1 1 calc R
H19B H 1.2405 0.2441 0.5355 0.339 Uiso 1 1 calc R
H19C H 1.2947 0.3038 0.6073 0.339 Uiso 1 1 calc R
N4 N 0.7195(11) 0.1792(8) 0.6031(6) 0.059(3) Uani 1 1 d .
C40 C 0.6678(12) 0.2578(10) 0.6010(8) 0.053(4) Uani 1 1 d .
C41 C 0.5800(14) 0.2741(12) 0.5426(9) 0.068(4) Uani 1 1 d .
C42 C 0.5418(14) 0.2071(12) 0.4856(9) 0.073(5) Uani 1 1 d .
H42 H 0.4868 0.2167 0.4440 0.087 Uiso 1 1 calc R
C43 C 0.5857(15) 0.1280(13) 0.4916(9) 0.079(5) Uani 1 1 d .
H43 H 0.5556 0.0830 0.4560 0.095 Uiso 1 1 calc R
C44 C 0.6744(16) 0.1150(12) 0.5500(9) 0.078(5) Uani 1 1 d .
C45 C 0.7298(16) 0.0316(11) 0.5610(9) 0.081(5) Uani 1 1 d .
H45A H 0.7857 0.0370 0.6069 0.122 Uiso 1 1 calc R
H45B H 0.7719 0.0185 0.5191 0.122 Uiso 1 1 calc R
H45C H 0.6673 -0.0138 0.5639 0.122 Uiso 1 1 calc R
N3 N 0.7959(10) 0.3053(8) 0.7171(7) 0.060(3) Uani 1 1 d .
C49 C 0.7088(13) 0.3205(9) 0.6607(8) 0.058(4) Uani 1 1 d .
C48 C 0.6570(14) 0.3984(11) 0.6584(9) 0.069(5) Uani 1 1 d .
C47 C 0.5632(16) 0.4107(12) 0.5954(10) 0.078(5) Uani 1 1 d .
H47 H 0.5244 0.4609 0.5944 0.093 Uiso 1 1 calc R
C46 C 0.5354(15) 0.3520(13) 0.5421(10) 0.074(5) Uani 1 1 d .
H46 H 0.4815 0.3633 0.5005 0.089 Uiso 1 1 calc R
C50 C 0.6918(18) 0.4559(12) 0.7207(11) 0.088(5) Uani 1 1 d .
H50 H 0.6550 0.5068 0.7227 0.105 Uiso 1 1 calc R
C51 C 0.7749(17) 0.4421(11) 0.7778(10) 0.087(5) Uani 1 1 d .
H51 H 0.7982 0.4831 0.8179 0.105 Uiso 1 1 calc R
C52 C 0.8267(14) 0.3628(9) 0.7752(9) 0.065(4) Uani 1 1 d .
C53 C 0.9176(17) 0.3416(12) 0.8385(10) 0.097(6) Uani 1 1 d .
H53A H 0.9387 0.2841 0.8292 0.145 Uiso 1 1 calc R
H53B H 0.8838 0.3454 0.8850 0.145 Uiso 1 1 calc R
H53C H 0.9886 0.3816 0.8420 0.145 Uiso 1 1 calc R
C54 C 0.9604(14) 0.1490(15) 0.4770(12) 0.174(12) Uani 1 1 d DU
N5 N 0.9685(10) 0.2259(13) 0.5210(9) 0.159(8) Uani 1 1 d DU
C58 C 0.9021(13) 0.2911(9) 0.5039(8) 0.074(4) Uani 1 1 d DU
C57 C 0.836(2) 0.2820(16) 0.4320(11) 0.176(12) Uani 1 1 d DU
C56 C 0.8192(19) 0.2131(13) 0.3802(12) 0.120(7) Uani 1 1 d DU
H56 H 0.7773 0.2111 0.3316 0.144 Uiso 1 1 calc R
C55 C 0.8764(18) 0.1462(15) 0.4142(11) 0.120(7) Uani 1 1 d DU
H55 H 0.8537 0.0917 0.3905 0.144 Uiso 1 1 calc R
C59 C 1.040(3) 0.084(2) 0.512(2) 0.27(2) Uani 1 1 d DU
H59A H 1.0850 0.1080 0.5587 0.410 Uiso 1 1 calc R
H59B H 1.0956 0.0686 0.4778 0.410 Uiso 1 1 calc R
H59C H 0.9907 0.0328 0.5209 0.410 Uiso 1 1 calc R
N6 N 0.9849(13) 0.3801(9) 0.6094(8) 0.105(5) Uani 1 1 d DU
C60 C 0.9091(13) 0.3715(9) 0.5405(8) 0.073(4) Uani 1 1 d DU
C61 C 0.846(2) 0.4386(13) 0.5121(14) 0.165(11) Uani 1 1 d DU
C64 C 0.8503(19) 0.5210(13) 0.5460(11) 0.112(7) Uani 1 1 d DU
H64 H 0.8098 0.5665 0.5276 0.134 Uiso 1 1 calc R
C65 C 0.928(2) 0.5212(17) 0.6133(13) 0.164(11) Uani 1 1 d DU
H65 H 0.9378 0.5739 0.6411 0.196 Uiso 1 1 calc R
C66 C 0.994(3) 0.4607(12) 0.6479(14) 0.195(13) Uani 1 1 d DU
C67 C 1.085(2) 0.4799(14) 0.7181(11) 0.152(10) Uani 1 1 d DU
H67A H 1.1173 0.4275 0.7335 0.228 Uiso 1 1 calc R
H67B H 1.0468 0.5042 0.7579 0.228 Uiso 1 1 calc R
H67C H 1.1502 0.5201 0.7078 0.228 Uiso 1 1 calc R
C62 C 0.777(2) 0.4192(15) 0.4424(13) 0.160(10) Uani 1 1 d DU
H62 H 0.7354 0.4630 0.4218 0.191 Uiso 1 1 calc R
C63 C 0.7645(16) 0.3413(12) 0.3997(10) 0.090(5) Uani 1 1 d DU
H63 H 0.7131 0.3302 0.3543 0.107 Uiso 1 1 calc R
O1S O 0.546(3) 0.705(2) 0.063(2) 0.277(14) Uani 1 1 d U
C2S C 0.370(4) 0.750(3) 0.091(3) 0.26(2) Uani 1 1 d U
H2S1 H 0.3161 0.6972 0.0884 0.313 Uiso 1 1 calc R
H2S2 H 0.3217 0.7983 0.0897 0.313 Uiso 1 1 calc R
C3S C 0.450(5) 0.756(3) 0.158(3) 0.27(2) Uani 1 1 d U
H3S1 H 0.4202 0.7168 0.1930 0.322 Uiso 1 1 calc R
H3S2 H 0.4562 0.8141 0.1812 0.322 Uiso 1 1 calc R
C1S C 0.428(5) 0.749(3) 0.039(2) 0.25(2) Uani 1 1 d U
H1S1 H 0.4487 0.8079 0.0267 0.294 Uiso 1 1 calc R
H1S2 H 0.3809 0.7180 -0.0045 0.294 Uiso 1 1 calc R
C4S C 0.564(4) 0.736(3) 0.144(3) 0.241(18) Uani 1 1 d U
H4S1 H 0.5923 0.6918 0.1756 0.289 Uiso 1 1 calc R
H4S2 H 0.6219 0.7869 0.1528 0.289 Uiso 1 1 calc R

loop_
_atom_site_aniso_label
_atom_site_aniso_U_11
_atom_site_aniso_U_22
_atom_site_aniso_U_33
_atom_site_aniso_U_23
_atom_site_aniso_U_13
_atom_site_aniso_U_12
Y1 0.0352(7) 0.0381(7) 0.0465(8) 0.0051(5) -0.0009(5) 0.0076(5)
Cl1 0.075(3) 0.0467(19) 0.061(2) -0.0062(17) -0.0159(19) 0.0092(18)
Cl2 0.070(2) 0.0468(19) 0.062(2) 0.0139(16) 0.0045(18) 0.0147(17)
Cl3 0.040(2) 0.067(2) 0.097(3) 0.021(2) 0.0188(19) 0.0155(17)
N11 0.032(6) 0.067(7) 0.043(6) -0.004(6) -0.002(5) 0.000(5)
N12 0.037(6) 0.051(6) 0.040(6) 0.003(5) -0.004(5) 0.001(5)
N21 0.034(6) 0.047(6) 0.045(6) 0.007(5) 0.007(5) 0.007(5)
N22 0.035(6) 0.037(5) 0.030(5) 0.006(4) 0.004(4) 0.003(4)
N31 0.041(6) 0.038(6) 0.044(6) 0.019(5) 0.007(5) 0.010(5)
N32 0.045(6) 0.045(6) 0.052(7) 0.012(5) 0.001(5) 0.003(5)
B1 0.038(8) 0.049(9) 0.045(9) 0.010(7) -0.004(7) 0.012(7)
C13 0.061(9) 0.046(8) 0.052(9) 0.002(7) 0.005(7) 0.009(7)
C14 0.109(14) 0.057(10) 0.057(10) -0.015(8) 0.004(10) 0.013(9)
C15 0.077(11) 0.066(10) 0.060(10) -0.017(8) -0.025(8) 0.018(9)
C16 0.132(18) 0.136(18) 0.066(12) -0.033(12) -0.048(12) 0.059(15)
C17 0.082(11) 0.062(9) 0.053(9) 0.004(7) 0.012(8) 0.021(8)
C23 0.061(9) 0.040(7) 0.061(9) 0.013(7) 0.027(7) 0.013(7)
C24 0.043(8) 0.040(8) 0.095(12) 0.003(8) 0.027(8) 0.010(6)
C25 0.033(7) 0.044(7) 0.060(9) 0.007(6) 0.002(6) 0.010(6)
C26 0.041(9) 0.110(14) 0.110(14) 0.014(11) 0.012(9) 0.030(9)
C27 0.086(13) 0.115(14) 0.056(10) 0.030(10) 0.033(9) 0.008(11)
C33 0.045(8) 0.050(8) 0.070(10) 0.023(7) 0.017(7) -0.012(7)
C34 0.046(8) 0.050(8) 0.078(10) 0.013(8) 0.025(8) -0.004(7)
C35 0.103(13) 0.048(9) 0.054(9) 0.015(7) 0.007(9) 0.024(9)
C36 0.137(18) 0.091(13) 0.081(13) 0.043(11) -0.018(12) 0.013(12)
C37 0.067(11) 0.035(8) 0.133(15) 0.028(9) -0.005(10) -0.008(7)
Na1 0.050(3) 0.095(5) 0.076(4) 0.041(3) 0.015(3) 0.030(3)
N1 0.042(6) 0.063(7) 0.043(6) 0.020(5) 0.013(5) 0.019(5)
N2 0.073(8) 0.126(9) 0.114(8) 0.056(7) 0.032(7) 0.028(7)
C1 0.035(7) 0.057(8) 0.042(7) -0.001(6) -0.003(6) 0.024(6)
C2 0.081(11) 0.031(7) 0.052(9) -0.011(6) -0.012(8) 0.018(7)
C3 0.057(10) 0.064(10) 0.083(11) 0.026(9) -0.011(8) 0.010(8)
C4 0.051(9) 0.033(7) 0.079(10) 0.027(7) 0.013(7) 0.002(6)
C5 0.044(8) 0.050(8) 0.049(8) -0.004(6) -0.007(6) 0.011(6)
C6 0.056(10) 0.074(11) 0.106(13) 0.052(10) 0.026(9) 0.023(8)
C7 0.066(10) 0.093(12) 0.053(9) 0.023(8) 0.015(8) 0.039(9)
C8 0.058(10) 0.081(11) 0.055(9) -0.008(8) 0.008(8) 0.032(8)
C9 0.054(10) 0.056(9) 0.074(11) -0.016(8) -0.009(8) 0.019(8)
C10 0.072(12) 0.039(8) 0.123(15) -0.013(9) -0.036(11) 0.028(8)
C11 0.052(10) 0.123(15) 0.058(10) 0.005(10) 0.012(8) 0.031(10)
C12 0.069(14) 0.23(3) 0.20(3) 0.13(2) 0.089(16) 0.088(16)
C18 0.117(11) 0.141(11) 0.129(11) 0.053(9) 0.034(9) 0.022(9)
C19 0.222(18) 0.231(18) 0.231(18) 0.045(10) 0.032(10) 0.035(10)
N4 0.064(8) 0.074(8) 0.044(7) 0.004(6) 0.017(6) 0.016(7)
C40 0.041(8) 0.077(10) 0.053(9) 0.030(8) 0.028(7) 0.024(7)
C41 0.052(10) 0.101(13) 0.059(10) 0.036(10) 0.021(8) 0.015(9)
C42 0.060(10) 0.109(14) 0.062(11) 0.041(11) 0.026(8) 0.032(10)
C43 0.069(11) 0.117(15) 0.048(10) 0.017(9) -0.001(8) 0.004(11)
C44 0.083(13) 0.106(14) 0.063(11) 0.024(10) 0.054(10) 0.025(11)
C45 0.095(13) 0.085(12) 0.062(10) 0.001(9) 0.008(9) 0.009(10)
N3 0.043(7) 0.066(8) 0.080(9) 0.039(7) 0.011(6) 0.022(6)
C49 0.056(9) 0.059(9) 0.065(10) 0.005(8) 0.015(8) 0.017(7)
C48 0.057(10) 0.086(12) 0.074(11) 0.042(10) 0.012(8) 0.036(9)
C47 0.083(13) 0.075(12) 0.084(13) 0.029(10) 0.024(10) 0.029(10)
C46 0.068(11) 0.105(14) 0.059(11) 0.040(10) 0.016(9) 0.034(11)
C50 0.099(15) 0.088(13) 0.080(13) 0.010(11) 0.007(11) 0.035(11)
C51 0.103(15) 0.077(12) 0.082(13) -0.004(10) 0.004(11) 0.026(11)
C52 0.065(10) 0.041(8) 0.078(11) 0.000(8) -0.020(8) 0.002(7)
C53 0.097(15) 0.088(13) 0.100(14) -0.010(11) -0.013(12) 0.024(11)
C54 0.177(14) 0.177(14) 0.169(14) 0.011(10) 0.037(10) 0.013(10)
N5 0.164(11) 0.153(11) 0.155(11) 0.012(9) 0.026(9) -0.007(9)
C58 0.048(7) 0.112(9) 0.055(7) -0.004(7) 0.004(6) -0.011(7)
C57 0.170(14) 0.186(15) 0.175(14) 0.002(10) 0.052(10) 0.003(10)
C56 0.111(11) 0.129(11) 0.119(11) 0.022(9) 0.029(8) -0.016(8)
C55 0.104(10) 0.128(11) 0.121(11) -0.002(9) 0.004(8) -0.008(8)
C59 0.28(2) 0.27(2) 0.28(2) 0.018(10) 0.040(10) 0.032(10)
N6 0.115(9) 0.081(7) 0.111(8) -0.060(7) 0.051(7) -0.042(7)
C60 0.071(8) 0.077(8) 0.083(8) 0.041(7) 0.033(7) 0.021(7)
C61 0.159(14) 0.173(14) 0.167(14) 0.010(9) 0.046(10) 0.008(9)
C64 0.110(10) 0.105(10) 0.127(10) 0.023(8) 0.031(8) 0.020(8)
C65 0.163(13) 0.165(13) 0.169(13) 0.028(9) 0.046(10) 0.005(9)
C66 0.188(16) 0.208(16) 0.194(16) 0.015(10) 0.048(10) 0.017(10)
C67 0.143(13) 0.166(13) 0.146(12) 0.003(9) 0.032(9) -0.004(9)
C62 0.148(13) 0.173(13) 0.160(13) 0.023(9) 0.031(9) 0.008(9)
C63 0.075(9) 0.110(9) 0.082(9) 0.007(8) 0.009(7) -0.004(8)
O1S 0.272(16) 0.283(16) 0.278(16) 0.006(10) 0.059(10) 0.020(10)
C2S 0.25(2) 0.27(2) 0.26(2) 0.012(10) 0.032(11) 0.030(10)
C3S 0.27(2) 0.27(2) 0.27(2) 0.008(10) 0.041(11) 0.034(10)
C1S 0.25(2) 0.25(2) 0.24(2) 0.026(10) 0.032(10) 0.023(10)
C4S 0.23(2) 0.25(2) 0.24(2) 0.016(10) 0.028(10) 0.025(10)

loop_
_atom_type_symbol
_atom_type_description
_atom_type_scat_dispersion_real
_atom_type_scat_dispersion_imag
_atom_type_scat_source
C C 0.0033 0.0016 'International Tables Vol C Tables 4.2.6.8 and 6.1.1.4'
H H 0.0000 0.0000 'International Tables Vol C Tables 4.2.6.8 and 6.1.1.4'
B B 0.0013 0.0007 'International Tables Vol C Tables 4.2.6.8 and 6.1.1.4'
Cl Cl 0.1484 0.1585 'International Tables Vol C Tables 4.2.6.8 and 6.1.1.4'
N N 0.0061 0.0033 'International Tables Vol C Tables 4.2.6.8 and 6.1.1.4'
Y Y -2.7962 3.5667 'International Tables Vol C Tables 4.2.6.8 and 6.1.1.4'
Na Na 0.0362 0.0249 'International Tables Vol C Tables 4.2.6.8 and 6.1.1.4'
O O 0.0106 0.0060 'International Tables Vol C Tables 4.2.6.8 and 6.1.1.4'

loop_
_geom_angle_atom_site_label_1
_geom_angle_atom_site_label_2
_geom_angle_atom_site_label_3
_geom_angle
N12 Y1 N32 78.1(3)
N12 Y1 N22 77.1(3)
N32 Y1 N22 78.6(3)
N12 Y1 Cl3 92.9(3)
N32 Y1 Cl3 90.2(3)
N22 Y1 Cl3 166.3(2)
N12 Y1 Cl1 163.2(3)
N32 Y1 Cl1 90.2(3)
N22 Y1 Cl1 88.9(2)
Cl3 Y1 Cl1 99.20(14)
N12 Y1 Cl2 94.0(3)
N32 Y1 Cl2 170.0(3)
N22 Y1 Cl2 93.7(2)
Cl3 Y1 Cl2 96.43(12)
Cl1 Y1 Cl2 96.06(12)
C15 N11 N12 110.9(11)
C15 N11 B1 128.2(11)
N12 N11 B1 120.9(10)
C13 N12 N11 105.4(10)
C13 N12 Y1 132.9(8)
N11 N12 Y1 121.5(8)
C25 N21 N22 110.2(10)
C25 N21 B1 127.3(10)
N22 N21 B1 122.3(9)
C23 N22 N21 105.5(10)
C23 N22 Y1 135.1(8)
N21 N22 Y1 118.6(6)
C35 N31 N32 108.6(11)
C35 N31 B1 128.9(12)
N32 N31 B1 122.5(9)
C33 N32 N31 105.9(10)
C33 N32 Y1 133.5(9)
N31 N32 Y1 120.3(7)
N31 B1 N21 109.6(11)
N31 B1 N11 110.8(10)
N21 B1 N11 109.6(10)
N12 C13 C14 109.0(12)
N12 C13 C17 121.5(12)
C14 C13 C17 129.3(13)
C15 C14 C13 106.5(13)
N11 C15 C14 108.1(13)
N11 C15 C16 122.1(14)
C14 C15 C16 129.7(15)
N22 C23 C24 110.7(12)
N22 C23 C27 119.4(12)
C24 C23 C27 129.6(13)
C25 C24 C23 107.6(12)
N21 C25 C24 105.8(11)
N21 C25 C26 126.5(13)
C24 C25 C26 127.7(13)
N32 C33 C34 112.0(12)
N32 C33 C37 120.9(12)
C34 C33 C37 127.1(12)
C33 C34 C35 103.2(12)
N31 C35 C34 110.3(13)
N31 C35 C36 121.6(15)
C34 C35 C36 128.0(14)
N5 Na1 N2 86.3(4)
N5 Na1 N1 133.2(5)
N2 Na1 N1 65.7(4)
N5 Na1 N4 83.0(4)
N2 Na1 N4 144.5(5)
N1 Na1 N4 98.3(4)
N5 Na1 N3 118.6(5)
N2 Na1 N3 148.4(4)
N1 Na1 N3 102.9(4)
N4 Na1 N3 63.4(4)
N5 Na1 N6 63.3(5)
N2 Na1 N6 106.2(5)
N1 Na1 N6 157.7(4)
N4 Na1 N6 98.9(4)
N3 Na1 N6 72.7(4)
N5 Na1 C58 25.5(3)
N2 Na1 C58 108.8(5)
N1 Na1 C58 154.7(4)
N4 Na1 C58 71.6(4)
N3 Na1 C58 93.3(4)
N6 Na1 C58 46.5(3)
C5 N1 C1 119.2(11)
C5 N1 Na1 122.8(8)
C1 N1 Na1 117.8(8)
C18 N2 C7 115.8(16)
C18 N2 Na1 125.2(14)
C7 N2 Na1 118.7(11)
N1 C1 C2 121.0(13)
N1 C1 C7 119.9(12)
C2 C1 C7 119.0(12)
C10 C2 C1 119.8(16)
C10 C2 C3 121.4(14)
C1 C2 C3 118.7(13)
C4 C3 C2 120.0(14)
C3 C4 C5 120.4(13)
N1 C5 C4 120.7(11)
N1 C5 C6 119.5(12)
C4 C5 C6 119.8(13)
N2 C7 C8 123.9(15)
N2 C7 C1 117.4(13)
C8 C7 C1 118.8(13)
C7 C8 C9 121.6(15)
C7 C8 C11 117.1(15)
C9 C8 C11 121.3(14)
C8 C9 C10 119.2(14)
C2 C10 C9 121.6(15)
C12 C11 C8 120.6(15)
C11 C12 C18 121.0(18)
N2 C18 C12 122(2)
N2 C18 C19 118(2)
C12 C18 C19 120(2)
C44 N4 C40 118.6(13)
C44 N4 Na1 124.3(10)
C40 N4 Na1 107.8(9)
C41 C40 N4 121.8(15)
C41 C40 C49 120.7(14)
N4 C40 C49 117.5(12)
C46 C41 C40 119.4(17)
C46 C41 C42 123.3(16)
C40 C41 C42 117.3(16)
C43 C42 C41 120.4(15)
C42 C43 C44 120.3(18)
N4 C44 C43 121.2(16)
N4 C44 C45 114.2(15)
C43 C44 C45 124.5(18)
C52 N3 C49 119.6(12)
C52 N3 Na1 124.9(10)
C49 N3 Na1 107.0(9)
N3 C49 C48 122.0(14)
N3 C49 C40 120.8(13)
C48 C49 C40 117.2(14)
C50 C48 C49 115.8(14)
C50 C48 C47 124.8(15)
C49 C48 C47 119.1(17)
C46 C47 C48 119.5(16)
C47 C46 C41 123.8(17)
C51 C50 C48 123.5(17)
C50 C51 C52 117.5(17)
N3 C52 C51 121.3(14)
N3 C52 C53 118.2(13)
C51 C52 C53 120.5(15)
C55 C54 N5 112.8(16)
C55 C54 C59 134(3)
N5 C54 C59 113.5(19)
C58 N5 C54 124.2(11)
C58 N5 Na1 101.9(12)
C54 N5 Na1 115.8(6)
N5 C58 C60 128.6(17)
N5 C58 C57 114.3(15)
C60 C58 C57 115.7(15)
N5 C58 Na1 52.7(10)
C60 C58 Na1 89.8(9)
C57 C58 Na1 145.5(15)
C56 C57 C63 104.4(16)
C56 C57 C58 130(2)
C63 C57 C58 125.7(19)
C57 C56 C55 107(2)
C54 C55 C56 130(2)
C66 N6 C60 115.4(15)
C66 N6 Na1 132.4(15)
C60 N6 Na1 99.7(9)
C58 C60 N6 113.8(12)
C58 C60 C61 123.5(15)
N6 C60 C61 122.6(16)
C62 C61 C64 119.2(17)
C62 C61 C60 115(2)
C64 C61 C60 126(2)
C61 C64 C65 106(2)
C66 C65 C64 134(2)
C65 C66 N6 116.1(19)
C65 C66 C67 124.2(14)
N6 C66 C67 119.3(14)
C61 C62 C63 127(2)
C57 C63 C62 113(2)
C4S O1S C1S 97(3)
C1S C2S C3S 108(5)
C2S C3S C4S 110(4)
C2S C1S O1S 109(4)
C3S C4S O1S 105(4)

loop_
_geom_bond_atom_site_label_1
_geom_bond_atom_site_label_2
_geom_bond_distance
Y1 N12 2.425(10)
Y1 N32 2.426(10)
Y1 N22 2.450(9)
Y1 Cl3 2.570(4)
Y1 Cl1 2.572(4)
Y1 Cl2 2.574(3)
N11 C15 1.333(16)
N11 N12 1.351(13)
N11 B1 1.577(18)
N12 C13 1.350(16)
N21 C25 1.364(15)
N21 N22 1.391(12)
N21 B1 1.534(18)
N22 C23 1.318(15)
N31 C35 1.336(16)
N31 N32 1.368(13)
N31 B1 1.510(18)
N32 C33 1.350(15)
C13 C14 1.389(19)
C13 C17 1.506(18)
C14 C15 1.34(2)
C15 C16 1.47(2)
C23 C24 1.376(18)
C23 C27 1.510(19)
C24 C25 1.370(18)
C25 C26 1.443(18)
C33 C34 1.370(19)
C33 C37 1.494(19)
C34 C35 1.39(2)
C35 C36 1.54(2)
Na1 N5 2.477(17)
Na1 N2 2.535(15)
Na1 N1 2.551(11)
Na1 N4 2.601(14)
Na1 N3 2.640(13)
Na1 N6 2.808(16)
Na1 C58 3.049(16)
N1 C5 1.346(16)
N1 C1 1.354(14)
N2 C18 1.35(2)
N2 C7 1.381(19)
C1 C2 1.409(17)
C1 C7 1.448(19)
C2 C10 1.38(2)
C2 C3 1.41(2)
C3 C4 1.306(18)
C4 C5 1.437(17)
C5 C6 1.474(18)
C7 C8 1.390(19)
C8 C9 1.39(2)
C8 C11 1.40(2)
C9 C10 1.40(2)
C11 C12 1.30(2)
C12 C18 1.42(3)
C18 C19 1.50(3)
N4 C44 1.36(2)
N4 C40 1.404(17)
C40 C41 1.388(19)
C40 C49 1.41(2)
C41 C46 1.36(2)
C41 C42 1.42(2)
C42 C43 1.37(2)
C43 C44 1.38(2)
C44 C45 1.50(2)
N3 C52 1.326(18)
N3 C49 1.354(17)
C49 C48 1.396(19)
C48 C50 1.38(2)
C48 C47 1.47(2)
C47 C46 1.27(2)
C50 C51 1.33(2)
C51 C52 1.42(2)
C52 C53 1.49(2)
C54 C55 1.363(10)
C54 N5 1.390(10)
C54 C59 1.523(10)
N5 C58 1.339(9)
C58 C60 1.376(9)
C58 C57 1.388(10)
C57 C56 1.365(10)
C57 C63 1.382(10)
C56 C55 1.400(10)
N6 C66 1.392(10)
N6 C60 1.394(9)
C60 C61 1.400(10)
C61 C62 1.376(10)
C61 C64 1.387(10)
C64 C65 1.390(10)
C65 C66 1.375(10)
C66 C67 1.508(10)
C62 C63 1.389(10)
O1S C4S 1.48(4)
O1S C1S 1.56(4)
C2S C1S 1.20(5)
C2S C3S 1.39(5)
C3S C4S 1.39(5)
